data_4060818
loop_
_publ_author_name
'Takagi, Fusao'
'Seino, Hidetake'
'Mizobe, Yasushi'
'Hidai, Masanobu'

_publ_section_title
;
Synthesis of a New Tetrakis(hydrosulfido) Diiridium Complex and Its 
Conversion into Homo- and Heterometallic Sulfido-Hydrosulfido Clusters
;
_journal_issue 4
_journal_name_full Organometallics
_journal_page_first 694
_journal_page_last 699
_journal_paper_doi 10.1021/om0108550
_journal_volume 21
_journal_year 2002
_chemical_formula_sum 'C60 H68 Ir2 O P2 Pd2 S4'
_chemical_formula_weight 1592.62
_space_group_IT_number 14
_symmetry_cell_setting monoclinic
_symmetry_space_group_name_Hall '-P 2yn'
_symmetry_space_group_name_H-M 'P 1 21/n 1'
_audit_creation_date 'Tue Nov 21 20:58:04 2000'
_audit_creation_method 'from TEXRAY.INF file'
_cell_angle_alpha 90
_cell_angle_beta 92.71(2)
_cell_angle_gamma 90
_cell_formula_units_Z 4
_cell_length_a 12.867(2)
_cell_length_b 11.171(3)
_cell_length_c 41.674(5)
_cell_measurement_reflns_used 25
_cell_measurement_temperature 296.2
_cell_measurement_theta_max 18.4
_cell_measurement_theta_min 13.0
_cell_volume 5983(1)
_computing_cell_refinement 'Rigaku/AFC Diffractometer Control'
_computing_data_collection 'Rigaku/AFC Diffractometer Control'
_computing_data_reduction teXsan
_computing_publication_material teXsan
_computing_structure_refinement teXsan
_computing_structure_solution 'DIRDIF92 (PATTY)'
_diffrn_ambient_temperature 296.2
_diffrn_measurement_device_type 'Rigaku AFC7R'
_diffrn_measurement_method \w
_diffrn_orient_matrix_UB_11 -0.07615
_diffrn_orient_matrix_UB_12 0.01824
_diffrn_orient_matrix_UB_13 -0.00164
_diffrn_orient_matrix_UB_21 -0.00281
_diffrn_orient_matrix_UB_22 -0.00579
_diffrn_orient_matrix_UB_23 0.02389
_diffrn_orient_matrix_UB_31 0.01570
_diffrn_orient_matrix_UB_32 0.08745
_diffrn_orient_matrix_UB_33 0.00192
_diffrn_radiation_detector 'scintillation counter'
_diffrn_radiation_monochromator graphite
_diffrn_radiation_source 'Rigaku rotating anode'
_diffrn_radiation_type 'Mo K\a'
_diffrn_radiation_wavelength 0.7107
_diffrn_reflns_av_R_equivalents 0.066
_diffrn_reflns_av_sigmaI/netI 0.175
_diffrn_reflns_limit_h_max 16
_diffrn_reflns_limit_h_min 0
_diffrn_reflns_limit_k_max 14
_diffrn_reflns_limit_k_min 0
_diffrn_reflns_limit_l_max 54
_diffrn_reflns_limit_l_min -54
_diffrn_reflns_number 14337
_diffrn_reflns_reduction_process 'Lp corrections applied'
_diffrn_reflns_theta_max 27.51
_diffrn_reflns_theta_min 2.58
_diffrn_standards_decay_% -1.86
_diffrn_standards_interval_count 150
_diffrn_standards_number 3
_exptl_absorpt_coefficient_mu 5.270
_exptl_absorpt_correction_T_max 0.998
_exptl_absorpt_correction_T_min 0.291
_exptl_absorpt_correction_type psi-scan
_exptl_absorpt_process_details '(North, Phillips & Mathews, 1968)'
_exptl_crystal_colour darkgrn
_exptl_crystal_density_diffrn 1.768
_exptl_crystal_density_method 'not measured'
_exptl_crystal_description plate
_exptl_crystal_F_000 3104.00
_exptl_crystal_size_max 0.500
_exptl_crystal_size_mid 0.150
_exptl_crystal_size_min 0.020
_refine_diff_density_max 2.01
_refine_diff_density_min -1.31
_refine_ls_extinction_method none
_refine_ls_goodness_of_fit_ref 1.719
_refine_ls_hydrogen_treatment noref
_refine_ls_matrix_type full
_refine_ls_number_constraints 0
_refine_ls_number_parameters 692
_refine_ls_number_reflns 6160
_refine_ls_number_restraints 6
_refine_ls_R_factor_all 0.0595
_refine_ls_R_factor_gt 0.0595
_refine_ls_shift/su_max 1.8210
_refine_ls_shift/su_mean 0.0410
_refine_ls_structure_factor_coef F
_refine_ls_weighting_details 'w = 1/[\s^2^(Fo) + 0.00011|Fo|^2^]'
_refine_ls_weighting_scheme calc
_refine_ls_wR_factor_gt 0.0614
_refine_ls_wR_factor_ref 0.0614
_reflns_number_gt 6160
_reflns_number_total 13731
_reflns_threshold_expression >3.0sigma(I)
_cod_original_sg_symbol_H-M 'P 21/n'
_cod_database_code 4060818

loop_
_symmetry_equiv_pos_as_xyz
x,y,z
1/2-x,1/2+y,1/2-z
-x,-y,-z
1/2+x,1/2-y,1/2+z

loop_
_atom_site_label
_atom_site_type_symbol
_atom_site_fract_x
_atom_site_fract_y
_atom_site_fract_z
_atom_site_U_iso_or_equiv
_atom_site_adp_type
_atom_site_occupancy
_atom_site_calc_flag
_atom_site_refinement_flags
_atom_site_disorder_assembly
_atom_site_disorder_group
Ir(1a) Ir 0.10235(8) 0.35678(7) 0.42136(3) 0.0366(2) Uani 0.91 d P . .
Ir(1b) Ir 0.1095(6) 0.1215(7) 0.3935(2) 0.040(2) Uani 0.09 d P . .
Ir(2a) Ir 0.12691(6) 0.08293(7) 0.37936(2) 0.0355(2) Uani 0.91 d P . .
Ir(2b) Ir 0.0875(7) 0.4124(8) 0.4244(3) 0.040(2) Uani 0.09 d P . .
Pd(1a) Pd 0.25179(7) 0.39274(9) 0.37760(3) 0.0360(3) Uani 0.91 d P . .
Pd(1b) Pd 0.2504(8) 0.2675(10) 0.3647(3) 0.037(3) Uani 0.09 d P . .
Pd(2a) Pd 0.04667(7) 0.40368(10) 0.35822(3) 0.0341(3) Uani 0.91 d P . .
Pd(2b) Pd 0.0482(8) 0.2735(10) 0.3443(3) 0.035(3) Uani 0.09 d P . .
S(1a) S 0.2308(3) 0.2254(3) 0.40835(9) 0.039(1) Uani 0.91 d P . .
S(1b) S 0.213(3) 0.267(4) 0.4179(10) 0.125(7) Uiso 0.09 d P . .
S(2a) S 0.0016(3) 0.2366(4) 0.3868(1) 0.037(1) Uani 0.91 d P . .
S(2b) S -0.013(2) 0.270(3) 0.3942(8) 0.03(1) Uiso 0.09 d P . .
S(3a) S 0.1726(3) 0.1527(4) 0.32788(10) 0.050(1) Uani 0.91 d P . .
S(3b) S 0.132(3) 0.531(4) 0.377(1) 0.043(9) Uiso 0.09 d P . .
S(4a) S 0.1692(3) 0.5596(3) 0.3523(1) 0.046(1) Uani 0.91 d P . .
S(4b) S 0.186(3) 0.226(4) 0.312(1) 0.045(9) Uiso 0.09 d P . .
P(1) P 0.4168(2) 0.4018(4) 0.36302(9) 0.050(1) Uani 1.00 d . . .
P(2) P -0.0670(2) 0.4214(4) 0.31516(9) 0.0440(10) Uani 1.00 d . . .
O(2) O 0.568(3) 0.039(4) 0.4613(9) 0.29(2) Uani 1.00 d . . .
C(1) C 0.150(1) 0.519(2) 0.4486(4) 0.068(5) Uani 1.00 d . . .
C(2) C 0.049(1) 0.536(1) 0.4399(4) 0.067(4) Uani 1.00 d . . .
C(3) C -0.016(1) 0.441(2) 0.4510(4) 0.067(5) Uani 1.00 d . . .
C(4) C 0.054(2) 0.372(2) 0.4706(4) 0.082(5) Uani 1.00 d . . .
C(5) C 0.157(2) 0.414(2) 0.4690(4) 0.093(5) Uani 1.00 d . . .
C(6) C 0.237(2) 0.607(2) 0.4454(7) 0.17(1) Uani 1.00 d . . .
C(7) C 0.007(2) 0.640(2) 0.4205(5) 0.138(9) Uani 1.00 d . . .
C(8) C -0.130(1) 0.432(2) 0.4479(5) 0.127(8) Uani 1.00 d . . .
C(9) C 0.016(2) 0.269(2) 0.4905(4) 0.17(1) Uani 1.00 d . . .
C(10) C 0.253(2) 0.368(3) 0.4876(5) 0.21(1) Uani 1.00 d . . .
C(11) C 0.183(1) -0.100(1) 0.3722(4) 0.061(4) Uani 1.00 d . . .
C(12) C 0.076(1) -0.096(1) 0.3652(4) 0.064(4) Uani 1.00 d . . .
C(13) C 0.022(1) -0.062(1) 0.3921(5) 0.065(4) Uani 1.00 d . . .
C(14) C 0.099(1) -0.042(1) 0.4182(4) 0.060(4) Uani 1.00 d . . .
C(15) C 0.198(1) -0.065(1) 0.4036(4) 0.053(4) Uani 1.00 d . . .
C(16) C 0.269(1) -0.133(2) 0.3511(5) 0.093(7) Uani 1.00 d . . .
C(17) C 0.027(1) -0.131(2) 0.3335(5) 0.099(7) Uani 1.00 d . . .
C(18) C -0.093(1) -0.055(2) 0.3929(6) 0.131(8) Uani 1.00 d . . .
C(19) C 0.077(2) -0.021(2) 0.4510(5) 0.103(7) Uani 1.00 d . . .
C(20) C 0.301(1) -0.061(2) 0.4235(4) 0.085(6) Uani 1.00 d . . .
C(21) C 0.4825(10) 0.515(1) 0.3886(3) 0.051(4) Uani 1.00 d . . .
C(22) C 0.475(1) 0.635(2) 0.3817(4) 0.070(5) Uani 1.00 d . . .
C(23) C 0.515(1) 0.715(2) 0.4043(6) 0.091(7) Uani 1.00 d . . .
C(24) C 0.556(1) 0.682(2) 0.4338(5) 0.089(6) Uani 1.00 d . . .
C(25) C 0.551(2) 0.566(2) 0.4420(6) 0.145(9) Uani 1.00 d . . .
C(26) C 0.520(2) 0.476(2) 0.4194(4) 0.105(7) Uani 1.00 d . . .
C(27) C 0.4308(10) 0.453(1) 0.3206(3) 0.050(3) Uani 1.00 d . . .
C(28) C 0.516(1) 0.511(2) 0.3092(4) 0.070(5) Uani 1.00 d . . .
C(29) C 0.523(1) 0.549(1) 0.2792(4) 0.069(5) Uani 1.00 d . . .
C(30) C 0.444(1) 0.524(2) 0.2569(4) 0.082(7) Uani 1.00 d . . .
C(31) C 0.362(1) 0.458(2) 0.2661(4) 0.081(6) Uani 1.00 d . . .
C(32) C 0.354(1) 0.424(2) 0.2995(4) 0.073(5) Uani 1.00 d . . .
C(33) C 0.5056(10) 0.278(1) 0.3650(3) 0.045(3) Uani 1.00 d . . .
C(34) C 0.468(1) 0.160(1) 0.3630(4) 0.065(5) Uani 1.00 d . . .
C(35) C 0.531(1) 0.060(1) 0.3634(4) 0.063(5) Uani 1.00 d . . .
C(36) C 0.639(1) 0.082(1) 0.3661(4) 0.066(4) Uani 1.00 d . . .
C(37) C 0.679(1) 0.195(2) 0.3711(4) 0.063(5) Uani 1.00 d . . .
C(38) C 0.612(1) 0.291(1) 0.3692(3) 0.057(4) Uani 1.00 d . . .
C(39) C -0.1542(9) 0.551(1) 0.3232(4) 0.054(4) Uani 1.00 d . . .
C(40) C -0.183(1) 0.634(1) 0.2993(4) 0.063(5) Uani 1.00 d . . .
C(41) C -0.251(1) 0.724(2) 0.3067(6) 0.098(7) Uani 1.00 d . . .
C(42) C -0.285(1) 0.734(2) 0.3384(6) 0.096(7) Uani 1.00 d . . .
C(43) C -0.251(1) 0.653(2) 0.3615(5) 0.095(7) Uani 1.00 d . . .
C(44) C -0.187(1) 0.560(2) 0.3544(4) 0.069(5) Uani 1.00 d . . .
C(45) C -0.0074(9) 0.461(1) 0.2771(3) 0.047(3) Uani 1.00 d . . .
C(46) C -0.003(1) 0.376(2) 0.2525(4) 0.069(5) Uani 1.00 d . . .
C(47) C 0.048(1) 0.404(2) 0.2255(4) 0.081(6) Uani 1.00 d . . .
C(48) C 0.096(1) 0.514(2) 0.2236(4) 0.084(6) Uani 1.00 d . . .
C(49) C 0.092(1) 0.596(2) 0.2464(4) 0.068(5) Uani 1.00 d . . .
C(50) C 0.041(1) 0.570(1) 0.2737(4) 0.059(5) Uani 1.00 d . . .
C(51) C -0.1590(9) 0.301(1) 0.3043(3) 0.047(3) Uani 1.00 d . . .
C(52) C -0.126(1) 0.183(1) 0.3075(4) 0.063(5) Uani 1.00 d . . .
C(53) C -0.193(1) 0.092(1) 0.2982(4) 0.074(6) Uani 1.00 d . . .
C(54) C -0.293(1) 0.117(2) 0.2878(4) 0.087(6) Uani 1.00 d . . .
C(55) C -0.326(1) 0.234(2) 0.2838(4) 0.078(6) Uani 1.00 d . . .
C(56) C -0.2606(10) 0.326(1) 0.2917(4) 0.056(4) Uani 1.00 d . . .
C(57) C 0.682(5) 0.023(5) 0.466(2) 0.36(3) Uani 1.00 d . . .
C(58) C 0.699(4) 0.149(6) 0.473(1) 0.23(2) Uani 1.00 d . . .
C(59) C 0.623(4) 0.209(7) 0.477(2) 0.34(4) Uani 1.00 d . . .
C(60) C 0.535(4) 0.169(5) 0.465(2) 0.32(3) Uani 1.00 d . . .
H(1) H 0.3002 0.5725 0.4534 0.2029 Uiso 1.00 calc . . .
H(2) H 0.2423 0.6278 0.4234 0.2029 Uiso 1.00 calc . . .
H(3) H 0.2230 0.6775 0.4574 0.2029 Uiso 1.00 calc . . .
H(4) H 0.0238 0.7124 0.4314 0.1664 Uiso 1.00 calc . . .
H(5) H 0.0370 0.6399 0.4001 0.1664 Uiso 1.00 calc . . .
H(6) H -0.0664 0.6326 0.4177 0.1664 Uiso 1.00 calc . . .
H(7) H -0.1578 0.4446 0.4684 0.1522 Uiso 1.00 calc . . .
H(8) H -0.1557 0.4923 0.4334 0.1522 Uiso 1.00 calc . . .
H(9) H -0.1494 0.3558 0.4400 0.1522 Uiso 1.00 calc . . .
H(10) H -0.0308 0.2982 0.5056 0.2083 Uiso 1.00 calc . . .
H(11) H -0.0174 0.2117 0.4769 0.2083 Uiso 1.00 calc . . .
H(12) H 0.0743 0.2330 0.5018 0.2083 Uiso 1.00 calc . . .
H(13) H 0.2351 0.2968 0.4986 0.2533 Uiso 1.00 calc . . .
H(14) H 0.3057 0.3510 0.4732 0.2533 Uiso 1.00 calc . . .
H(15) H 0.2766 0.4266 0.5027 0.2533 Uiso 1.00 calc . . .
H(16) H 0.3066 -0.1992 0.3602 0.1113 Uiso 1.00 calc . . .
H(17) H 0.2413 -0.1537 0.3304 0.1113 Uiso 1.00 calc . . .
H(18) H 0.3153 -0.0668 0.3494 0.1113 Uiso 1.00 calc . . .
H(19) H -0.0461 -0.1225 0.3340 0.1187 Uiso 1.00 calc . . .
H(20) H 0.0527 -0.0806 0.3172 0.1187 Uiso 1.00 calc . . .
H(21) H 0.0440 -0.2118 0.3289 0.1187 Uiso 1.00 calc . . .
H(22) H -0.1119 -0.0299 0.4137 0.1557 Uiso 1.00 calc . . .
H(23) H -0.1185 0.0018 0.3774 0.1557 Uiso 1.00 calc . . .
H(24) H -0.1226 -0.1309 0.3882 0.1557 Uiso 1.00 calc . . .
H(25) H 0.1402 -0.0115 0.4634 0.1232 Uiso 1.00 calc . . .
H(26) H 0.0362 0.0495 0.4524 0.1232 Uiso 1.00 calc . . .
H(27) H 0.0395 -0.0872 0.4589 0.1232 Uiso 1.00 calc . . .
H(28) H 0.3306 -0.1391 0.4245 0.1021 Uiso 1.00 calc . . .
H(29) H 0.3477 -0.0079 0.4137 0.1021 Uiso 1.00 calc . . .
H(30) H 0.2889 -0.0341 0.4446 0.1021 Uiso 1.00 calc . . .
H(31) H 0.4432 0.6620 0.3620 0.0837 Uiso 1.00 calc . . .
H(32) H 0.5132 0.7981 0.3991 0.1096 Uiso 1.00 calc . . .
H(33) H 0.5866 0.7392 0.4482 0.1074 Uiso 1.00 calc . . .
H(34) H 0.5701 0.5430 0.4634 0.1747 Uiso 1.00 calc . . .
H(35) H 0.5230 0.3933 0.4247 0.1262 Uiso 1.00 calc . . .
H(36) H 0.5742 0.5254 0.3238 0.0849 Uiso 1.00 calc . . .
H(37) H 0.5817 0.5925 0.2732 0.0826 Uiso 1.00 calc . . .
H(38) H 0.4463 0.5523 0.2355 0.0992 Uiso 1.00 calc . . .
H(39) H 0.3100 0.4332 0.2506 0.0973 Uiso 1.00 calc . . .
H(40) H 0.2945 0.3816 0.3062 0.0882 Uiso 1.00 calc . . .
H(41) H 0.3951 0.1483 0.3614 0.0784 Uiso 1.00 calc . . .
H(42) H 0.5038 -0.0184 0.3618 0.0761 Uiso 1.00 calc . . .
H(43) H 0.6853 0.0166 0.3644 0.0792 Uiso 1.00 calc . . .
H(44) H 0.7510 0.2059 0.3758 0.0757 Uiso 1.00 calc . . .
H(45) H 0.6398 0.3698 0.3709 0.0687 Uiso 1.00 calc . . .
H(46) H -0.1567 0.6278 0.2785 0.0760 Uiso 1.00 calc . . .
H(47) H -0.2745 0.7787 0.2906 0.1181 Uiso 1.00 calc . . .
H(48) H -0.3317 0.7963 0.3437 0.1149 Uiso 1.00 calc . . .
H(49) H -0.2726 0.6616 0.3828 0.1141 Uiso 1.00 calc . . .
H(50) H -0.1656 0.5036 0.3703 0.0825 Uiso 1.00 calc . . .
H(51) H -0.0360 0.3001 0.2544 0.0827 Uiso 1.00 calc . . .
H(52) H 0.0515 0.3484 0.2083 0.0976 Uiso 1.00 calc . . .
H(53) H 0.1323 0.5321 0.2049 0.1008 Uiso 1.00 calc . . .
H(54) H 0.1255 0.6710 0.2441 0.0810 Uiso 1.00 calc . . .
H(55) H 0.0378 0.6277 0.2903 0.0711 Uiso 1.00 calc . . .
H(56) H -0.0582 0.1652 0.3160 0.0756 Uiso 1.00 calc . . .
H(57) H -0.1699 0.0116 0.2992 0.0884 Uiso 1.00 calc . . .
H(58) H -0.3397 0.0528 0.2831 0.1038 Uiso 1.00 calc . . .
H(59) H -0.3950 0.2504 0.2757 0.0935 Uiso 1.00 calc . . .
H(60) H -0.2828 0.4069 0.2888 0.0670 Uiso 1.00 calc . . .
H(61) H 0.7152 -0.0017 0.4474 0.4279 Uiso 1.00 calc . . .
H(62) H 0.7020 -0.0284 0.4835 0.4279 Uiso 1.00 calc . . .
H(63) H 0.7392 0.1546 0.4933 0.2809 Uiso 1.00 calc . . .
H(64) H 0.7362 0.1841 0.4569 0.2809 Uiso 1.00 calc . . .
H(65) H 0.6143 0.2190 0.4990 0.4041 Uiso 1.00 calc . . .
H(66) H 0.6344 0.2842 0.4670 0.4041 Uiso 1.00 calc . . .
H(67) H 0.5175 0.2039 0.4441 0.3786 Uiso 1.00 calc . . .
H(68) H 0.4801 0.1787 0.4783 0.3786 Uiso 1.00 calc . . .

loop_
_atom_site_aniso_label
_atom_site_aniso_U_11
_atom_site_aniso_U_22
_atom_site_aniso_U_33
_atom_site_aniso_U_12
_atom_site_aniso_U_13
_atom_site_aniso_U_23
Ir(1a) 0.0466(4) 0.0321(5) 0.0313(4) -0.0011(4) 0.0034(3) -0.0013(5)
Ir(1b) 0.053(4) 0.024(4) 0.041(5) -0.007(3) -0.014(4) 0.012(4)
Ir(2a) 0.0373(3) 0.0261(4) 0.0428(5) -0.0019(3) 0.0007(3) 0.0002(4)
Ir(2b) 0.045(4) 0.039(5) 0.036(5) -0.012(4) -0.002(3) 0.008(5)
Pd(1a) 0.0338(5) 0.0318(6) 0.0425(7) -0.0042(4) 0.0011(5) -0.0008(5)
Pd(1b) 0.032(5) 0.028(4) 0.050(8) -0.001(5) 0.010(5) 0.004(5)
Pd(2a) 0.0351(5) 0.0299(6) 0.0372(6) -0.0006(5) -0.0009(4) 0.0017(6)
Pd(2b) 0.035(6) 0.033(4) 0.036(7) -0.001(5) 0.003(5) -0.006(5)
S(1a) 0.039(2) 0.032(2) 0.044(2) -0.003(1) -0.008(2) 0.003(1)
S(2a) 0.040(2) 0.028(2) 0.044(2) 0.002(1) 0.005(2) 0.000(2)
S(3a) 0.050(2) 0.058(3) 0.041(2) -0.002(2) 0.003(2) -0.002(2)
S(4a) 0.053(2) 0.028(2) 0.056(3) -0.005(1) -0.001(2) 0.011(2)
P(1) 0.035(1) 0.061(3) 0.053(2) 0.001(2) -0.002(2) 0.005(2)
P(2) 0.038(2) 0.053(2) 0.040(2) 0.000(2) -0.003(1) 0.001(2)
O(2) 0.31(4) 0.29(4) 0.26(4) -0.04(4) 0.00(3) -0.02(4)
C(1) 0.081(8) 0.068(9) 0.06(1) 0.004(7) 0.010(8) -0.040(6)
C(2) 0.096(9) 0.047(6) 0.06(1) 0.007(6) 0.005(8) -0.040(6)
C(3) 0.071(8) 0.09(1) 0.046(9) -0.001(6) 0.036(6) -0.035(8)
C(4) 0.15(1) 0.07(1) 0.031(6) 0.006(10) 0.030(8) 0.005(8)
C(5) 0.14(1) 0.10(1) 0.040(8) 0.018(9) -0.010(8) -0.061(7)
C(6) 0.12(2) 0.14(2) 0.24(3) -0.07(1) 0.02(2) -0.04(2)
C(7) 0.27(3) 0.06(1) 0.08(2) 0.09(2) -0.03(2) -0.02(1)
C(8) 0.070(8) 0.18(2) 0.14(2) 0.00(1) 0.04(1) -0.06(2)
C(9) 0.43(4) 0.05(1) 0.05(1) -0.04(2) 0.13(2) -0.01(1)
C(10) 0.23(3) 0.29(3) 0.11(2) 0.20(2) -0.14(2) -0.12(2)
C(11) 0.065(6) 0.032(5) 0.088(10) 0.007(7) 0.006(6) -0.018(9)
C(12) 0.066(7) 0.024(5) 0.10(1) -0.014(7) -0.006(7) -0.002(8)
C(13) 0.037(6) 0.041(9) 0.12(1) -0.006(5) 0.017(6) 0.034(9)
C(14) 0.075(8) 0.026(8) 0.080(8) -0.003(7) 0.024(6) 0.030(6)
C(15) 0.058(6) 0.020(7) 0.081(9) -0.009(5) -0.007(5) 0.016(6)
C(16) 0.08(1) 0.09(1) 0.11(2) -0.01(1) 0.06(1) -0.02(1)
C(17) 0.12(1) 0.06(1) 0.11(1) -0.01(1) -0.05(1) -0.02(1)
C(18) 0.041(6) 0.06(1) 0.30(3) 0.002(8) 0.06(1) 0.05(2)
C(19) 0.17(2) 0.06(1) 0.08(1) -0.01(1) 0.03(1) 0.01(1)
C(20) 0.07(1) 0.08(1) 0.10(1) 0.025(10) -0.041(9) 0.01(1)
C(21) 0.047(8) 0.069(7) 0.037(7) -0.004(7) 0.005(6) 0.002(6)
C(22) 0.040(8) 0.066(8) 0.10(1) 0.001(8) 0.010(8) -0.007(9)
C(23) 0.07(1) 0.07(1) 0.14(2) 0.007(9) -0.02(1) -0.03(1)
C(24) 0.06(1) 0.10(1) 0.11(1) 0.00(1) 0.012(10) -0.07(1)
C(25) 0.21(2) 0.09(1) 0.12(2) 0.03(2) -0.11(2) -0.07(1)
C(26) 0.20(2) 0.08(1) 0.025(8) 0.05(1) -0.01(1) -0.014(8)
C(27) 0.051(7) 0.048(9) 0.052(5) 0.004(6) 0.003(5) -0.008(7)
C(28) 0.053(8) 0.09(1) 0.071(10) 0.011(8) 0.015(8) 0.05(1)
C(29) 0.09(1) 0.06(1) 0.062(9) -0.006(9) 0.021(7) 0.010(9)
C(30) 0.09(1) 0.09(1) 0.08(1) -0.002(9) 0.005(8) 0.01(1)
C(31) 0.08(1) 0.12(2) 0.040(8) -0.021(9) -0.014(8) 0.003(10)
C(32) 0.067(9) 0.11(1) 0.044(8) -0.026(9) -0.009(6) 0.01(1)
C(33) 0.052(6) 0.054(6) 0.030(7) 0.002(4) 0.009(6) -0.019(7)
C(34) 0.059(9) 0.054(7) 0.08(1) 0.001(6) 0.009(8) -0.01(1)
C(35) 0.068(7) 0.051(9) 0.07(1) 0.003(6) 0.011(8) -0.010(9)
C(36) 0.063(7) 0.073(9) 0.06(1) 0.034(7) -0.003(8) 0.00(1)
C(37) 0.044(9) 0.085(9) 0.06(1) 0.015(6) -0.003(8) -0.01(1)
C(38) 0.052(6) 0.07(1) 0.050(10) 0.005(6) 0.005(7) 0.011(9)
C(39) 0.036(7) 0.050(8) 0.076(9) -0.005(5) -0.004(7) -0.004(7)
C(40) 0.049(8) 0.059(10) 0.08(1) -0.008(6) -0.012(8) 0.008(8)
C(41) 0.08(1) 0.06(1) 0.16(2) 0.012(8) 0.00(1) -0.03(1)
C(42) 0.036(9) 0.09(1) 0.16(2) 0.005(9) 0.00(1) -0.06(1)
C(43) 0.047(9) 0.12(2) 0.12(2) 0.019(9) -0.012(10) -0.08(1)
C(44) 0.045(8) 0.09(1) 0.074(9) -0.003(7) -0.008(7) -0.03(1)
C(45) 0.035(7) 0.061(8) 0.045(6) 0.001(6) -0.006(5) 0.014(6)
C(46) 0.08(1) 0.08(1) 0.050(9) 0.010(9) 0.010(7) -0.010(8)
C(47) 0.10(1) 0.09(1) 0.05(1) 0.001(10) 0.025(9) 0.00(1)
C(48) 0.09(1) 0.10(1) 0.07(1) -0.01(1) 0.02(1) 0.005(10)
C(49) 0.069(10) 0.07(1) 0.062(10) -0.004(9) 0.004(8) 0.036(8)
C(50) 0.057(9) 0.067(10) 0.053(9) -0.021(7) -0.010(6) 0.010(9)
C(51) 0.038(6) 0.059(6) 0.043(9) -0.005(4) 0.000(6) 0.003(7)
C(52) 0.060(9) 0.059(7) 0.07(1) -0.003(6) 0.004(8) 0.028(9)
C(53) 0.10(1) 0.06(1) 0.06(1) -0.018(8) -0.011(9) 0.006(10)
C(54) 0.09(1) 0.09(1) 0.08(1) -0.044(10) -0.02(1) 0.01(1)
C(55) 0.058(10) 0.09(1) 0.08(1) -0.038(8) -0.001(9) -0.02(1)
C(56) 0.040(6) 0.065(10) 0.06(1) 0.001(6) -0.002(6) 0.013(9)
C(57) 0.33(4) 0.20(4) 0.53(9) 0.06(5) -0.11(7) 0.04(6)
C(58) 0.22(4) 0.24(4) 0.25(5) -0.13(4) 0.02(4) 0.03(5)
C(59) 0.22(6) 0.5(1) 0.30(7) 0.06(5) -0.09(6) -0.03(6)
C(60) 0.24(5) 0.27(4) 0.43(8) -0.02(4) -0.11(4) 0.23(5)

loop_
_atom_type_symbol
_atom_type_description
_atom_type_scat_dispersion_real
_atom_type_scat_dispersion_imag
_atom_type_scat_source
C C 0.003 0.002
;International Tables for Crystallography
(1992, Vol. C, Tables 4.2.6.8 and 6.1.1.1)
;
H H 0.000 0.000
;International Tables for Crystallography
(1992, Vol. C, Table 6.1.1.2)
;
P P 0.102 0.094
;International Tables for Crystallography
(1992, Vol. C, Tables 4.2.6.8 and 6.1.1.1)
;
S S 0.125 0.123
;International Tables for Crystallography
(1992, Vol. C, Tables 4.2.6.8 and 6.1.1.1)
;
Pd Pd -0.999 1.007
;International Tables for Crystallography
(1992, Vol. C, Tables 4.2.6.8 and 6.1.1.1)
;
Ir Ir -1.444 7.990
;International Tables for Crystallography
(1992, Vol. C, Tables 4.2.6.8 and 6.1.1.1)
;
O O 0.011 0.006
;International Tables for Crystallography
(1992, Vol. C, Tables 4.2.6.8 and 6.1.1.1)
;

loop_
_geom_angle_atom_site_label_1
_geom_angle_atom_site_label_2
_geom_angle_atom_site_label_3
_geom_angle
_geom_angle_site_symmetry_1
_geom_angle_site_symmetry_2
_geom_angle_site_symmetry_3
_geom_angle_publ_flag
Pd(1a) Ir(1a) Pd(2a) 59.59(5) 1_555 1_555 1_555 yes
Pd(1a) Ir(1a) S(1a) 53.2(1) 1_555 1_555 1_555 yes
Pd(1a) Ir(1a) S(2a) 93.5(1) 1_555 1_555 1_555 yes
Pd(1a) Ir(1a) C(1) 91.9(5) 1_555 1_555 1_555 yes
Pd(1a) Ir(1a) C(2) 109.3(6) 1_555 1_555 1_555 yes
Pd(1a) Ir(1a) C(3) 146.3(6) 1_555 1_555 1_555 yes
Pd(1a) Ir(1a) C(4) 149.0(7) 1_555 1_555 1_555 yes
Pd(1a) Ir(1a) C(5) 110.9(8) 1_555 1_555 1_555 yes
Pd(2a) Ir(1a) S(1a) 93.1(1) 1_555 1_555 1_555 yes
Pd(2a) Ir(1a) S(2a) 53.3(1) 1_555 1_555 1_555 yes
Pd(2a) Ir(1a) C(1) 112.9(6) 1_555 1_555 1_555 yes
Pd(2a) Ir(1a) C(2) 95.1(6) 1_555 1_555 1_555 yes
Pd(2a) Ir(1a) C(3) 107.5(6) 1_555 1_555 1_555 yes
Pd(2a) Ir(1a) C(4) 144.5(7) 1_555 1_555 1_555 yes
Pd(2a) Ir(1a) C(5) 151.7(8) 1_555 1_555 1_555 yes
S(1a) Ir(1a) S(2a) 82.6(2) 1_555 1_555 1_555 yes
S(1a) Ir(1a) C(1) 117.4(6) 1_555 1_555 1_555 yes
S(1a) Ir(1a) C(2) 151.6(6) 1_555 1_555 1_555 yes
S(1a) Ir(1a) C(3) 157.6(7) 1_555 1_555 1_555 yes
S(1a) Ir(1a) C(4) 120.9(7) 1_555 1_555 1_555 yes
S(1a) Ir(1a) C(5) 101.3(7) 1_555 1_555 1_555 yes
S(2a) Ir(1a) C(1) 158.0(6) 1_555 1_555 1_555 yes
S(2a) Ir(1a) C(2) 123.7(6) 1_555 1_555 1_555 yes
S(2a) Ir(1a) C(3) 102.4(6) 1_555 1_555 1_555 yes
S(2a) Ir(1a) C(4) 116.9(7) 1_555 1_555 1_555 yes
S(2a) Ir(1a) C(5) 152.3(8) 1_555 1_555 1_555 yes
C(1) Ir(1a) C(2) 35.0(7) 1_555 1_555 1_555 yes
C(1) Ir(1a) C(3) 63.1(7) 1_555 1_555 1_555 yes
C(1) Ir(1a) C(4) 62.6(8) 1_555 1_555 1_555 yes
C(1) Ir(1a) C(5) 38.8(8) 1_555 1_555 1_555 yes
C(2) Ir(1a) C(3) 37.5(7) 1_555 1_555 1_555 yes
C(2) Ir(1a) C(4) 60.4(8) 1_555 1_555 1_555 yes
C(2) Ir(1a) C(5) 61.3(9) 1_555 1_555 1_555 yes
C(3) Ir(1a) C(4) 37.4(8) 1_555 1_555 1_555 yes
C(3) Ir(1a) C(5) 64.3(8) 1_555 1_555 1_555 yes
C(4) Ir(1a) C(5) 38.0(8) 1_555 1_555 1_555 yes
S(1a) Ir(2a) S(2a) 79.6(2) 1_555 1_555 1_555 yes
S(1a) Ir(2a) S(3a) 94.7(2) 1_555 1_555 1_555 yes
S(1a) Ir(2a) C(11) 120.8(5) 1_555 1_555 1_555 yes
S(1a) Ir(2a) C(12) 155.4(6) 1_555 1_555 1_555 yes
S(1a) Ir(2a) C(13) 135.4(7) 1_555 1_555 1_555 yes
S(1a) Ir(2a) C(14) 99.2(6) 1_555 1_555 1_555 yes
S(1a) Ir(2a) C(15) 93.3(5) 1_555 1_555 1_555 yes
S(2a) Ir(2a) S(3a) 94.5(2) 1_555 1_555 1_555 yes
S(2a) Ir(2a) C(11) 156.6(5) 1_555 1_555 1_555 yes
S(2a) Ir(2a) C(12) 120.0(5) 1_555 1_555 1_555 yes
S(2a) Ir(2a) C(13) 94.1(5) 1_555 1_555 1_555 yes
S(2a) Ir(2a) C(14) 103.3(5) 1_555 1_555 1_555 yes
S(2a) Ir(2a) C(15) 141.1(6) 1_555 1_555 1_555 yes
S(3a) Ir(2a) C(11) 94.9(6) 1_555 1_555 1_555 yes
S(3a) Ir(2a) C(12) 98.1(6) 1_555 1_555 1_555 yes
S(3a) Ir(2a) C(13) 129.9(7) 1_555 1_555 1_555 yes
S(3a) Ir(2a) C(14) 159.1(6) 1_555 1_555 1_555 yes
S(3a) Ir(2a) C(15) 124.3(6) 1_555 1_555 1_555 yes
C(11) Ir(2a) C(12) 37.3(6) 1_555 1_555 1_555 yes
C(11) Ir(2a) C(13) 63.7(7) 1_555 1_555 1_555 yes
C(11) Ir(2a) C(14) 64.5(8) 1_555 1_555 1_555 yes
C(11) Ir(2a) C(15) 37.0(7) 1_555 1_555 1_555 yes
C(12) Ir(2a) C(13) 37.5(8) 1_555 1_555 1_555 yes
C(12) Ir(2a) C(14) 63.6(8) 1_555 1_555 1_555 yes
C(12) Ir(2a) C(15) 62.1(7) 1_555 1_555 1_555 yes
C(13) Ir(2a) C(14) 39.0(7) 1_555 1_555 1_555 yes
C(13) Ir(2a) C(15) 64.4(7) 1_555 1_555 1_555 yes
C(14) Ir(2a) C(15) 39.6(7) 1_555 1_555 1_555 yes
Ir(1a) Pd(1a) Pd(2a) 60.27(5) 1_555 1_555 1_555 yes
Ir(1a) Pd(1a) S(1a) 53.3(1) 1_555 1_555 1_555 yes
Ir(1a) Pd(1a) S(4a) 95.6(1) 1_555 1_555 1_555 yes
Ir(1a) Pd(1a) P(1) 153.0(1) 1_555 1_555 1_555 yes
Pd(2a) Pd(1a) S(1a) 93.7(1) 1_555 1_555 1_555 yes
Pd(2a) Pd(1a) S(4a) 54.9(1) 1_555 1_555 1_555 yes
Pd(2a) Pd(1a) P(1) 146.6(1) 1_555 1_555 1_555 yes
S(1a) Pd(1a) S(4a) 146.0(2) 1_555 1_555 1_555 yes
S(1a) Pd(1a) P(1) 109.1(2) 1_555 1_555 1_555 yes
S(4a) Pd(1a) P(1) 104.8(2) 1_555 1_555 1_555 yes
Ir(1a) Pd(2a) Pd(1a) 60.15(5) 1_555 1_555 1_555 yes
Ir(1a) Pd(2a) S(2a) 53.9(1) 1_555 1_555 1_555 yes
Ir(1a) Pd(2a) S(4a) 95.5(1) 1_555 1_555 1_555 yes
Ir(1a) Pd(2a) P(2) 154.7(1) 1_555 1_555 1_555 yes
Pd(1a) Pd(2a) S(2a) 94.3(1) 1_555 1_555 1_555 yes
Pd(1a) Pd(2a) S(4a) 54.9(1) 1_555 1_555 1_555 yes
Pd(1a) Pd(2a) P(2) 144.8(1) 1_555 1_555 1_555 yes
S(2a) Pd(2a) S(4a) 146.6(2) 1_555 1_555 1_555 yes
S(2a) Pd(2a) P(2) 108.1(2) 1_555 1_555 1_555 yes
S(4a) Pd(2a) P(2) 105.1(2) 1_555 1_555 1_555 yes
Ir(1a) S(1a) Ir(2a) 98.9(2) 1_555 1_555 1_555 yes
Ir(1a) S(1a) Pd(1a) 73.5(2) 1_555 1_555 1_555 yes
Ir(2a) S(1a) Pd(1a) 110.0(2) 1_555 1_555 1_555 yes
Ir(1a) S(2a) Ir(2a) 97.8(2) 1_555 1_555 1_555 yes
Ir(1a) S(2a) Pd(2a) 72.9(2) 1_555 1_555 1_555 yes
Ir(2a) S(2a) Pd(2a) 109.1(2) 1_555 1_555 1_555 yes
Ir(2a) S(3a) S(4b) 148(2) 1_555 1_555 1_555 yes
Pd(1a) S(4a) Pd(2a) 70.2(1) 1_555 1_555 1_555 yes
Pd(1a) P(1) C(21) 106.9(6) 1_555 1_555 1_555 yes
Pd(1a) P(1) C(27) 113.9(6) 1_555 1_555 1_555 yes
Pd(1a) P(1) C(33) 124.2(6) 1_555 1_555 1_555 yes
C(21) P(1) C(27) 105.8(8) 1_555 1_555 1_555 yes
C(21) P(1) C(33) 103.3(8) 1_555 1_555 1_555 yes
C(27) P(1) C(33) 101.1(8) 1_555 1_555 1_555 yes
Pd(2a) P(2) C(39) 107.2(7) 1_555 1_555 1_555 yes
Pd(2a) P(2) C(45) 115.0(5) 1_555 1_555 1_555 yes
Pd(2a) P(2) C(51) 121.0(6) 1_555 1_555 1_555 yes
C(39) P(2) C(45) 104.1(9) 1_555 1_555 1_555 yes
C(39) P(2) C(51) 103.1(8) 1_555 1_555 1_555 yes
C(45) P(2) C(51) 104.7(8) 1_555 1_555 1_555 yes
C(57) O(2) C(60) 111(5) 1_555 1_555 1_555 yes
Ir(1a) C(1) C(2) 74(1) 1_555 1_555 1_555 yes
Ir(1a) C(1) C(5) 69(1) 1_555 1_555 1_555 yes
Ir(1a) C(1) C(6) 133(1) 1_555 1_555 1_555 yes
C(2) C(1) C(5) 107(2) 1_555 1_555 1_555 yes
C(2) C(1) C(6) 126(2) 1_555 1_555 1_555 yes
C(5) C(1) C(6) 123(2) 1_555 1_555 1_555 yes
Ir(1a) C(2) C(1) 70(1) 1_555 1_555 1_555 yes
Ir(1a) C(2) C(3) 69(1) 1_555 1_555 1_555 yes
Ir(1a) C(2) C(7) 127(1) 1_555 1_555 1_555 yes
C(1) C(2) C(3) 112(2) 1_555 1_555 1_555 yes
C(1) C(2) C(7) 125(2) 1_555 1_555 1_555 yes
C(3) C(2) C(7) 122(2) 1_555 1_555 1_555 yes
Ir(1a) C(3) C(2) 73(1) 1_555 1_555 1_555 yes
Ir(1a) C(3) C(4) 70(1) 1_555 1_555 1_555 yes
Ir(1a) C(3) C(8) 129(1) 1_555 1_555 1_555 yes
C(2) C(3) C(4) 103(1) 1_555 1_555 1_555 yes
C(2) C(3) C(8) 127(2) 1_555 1_555 1_555 yes
C(4) C(3) C(8) 128(2) 1_555 1_555 1_555 yes
Ir(1a) C(4) C(3) 72(1) 1_555 1_555 1_555 yes
Ir(1a) C(4) C(5) 70(1) 1_555 1_555 1_555 yes
Ir(1a) C(4) C(9) 124(1) 1_555 1_555 1_555 yes
C(3) C(4) C(5) 111(2) 1_555 1_555 1_555 yes
C(3) C(4) C(9) 121(2) 1_555 1_555 1_555 yes
C(5) C(4) C(9) 126(2) 1_555 1_555 1_555 yes
Ir(1a) C(5) C(1) 72(1) 1_555 1_555 1_555 yes
Ir(1a) C(5) C(4) 71(1) 1_555 1_555 1_555 yes
Ir(1a) C(5) C(10) 126(1) 1_555 1_555 1_555 yes
C(1) C(5) C(4) 105(2) 1_555 1_555 1_555 yes
C(1) C(5) C(10) 126(3) 1_555 1_555 1_555 yes
C(4) C(5) C(10) 127(3) 1_555 1_555 1_555 yes
Ir(2a) C(11) C(12) 70(1) 1_555 1_555 1_555 yes
Ir(2a) C(11) C(15) 68(1) 1_555 1_555 1_555 yes
Ir(2a) C(11) C(16) 124(1) 1_555 1_555 1_555 yes
C(12) C(11) C(15) 106(1) 1_555 1_555 1_555 yes
C(12) C(11) C(16) 129(2) 1_555 1_555 1_555 yes
C(15) C(11) C(16) 123(1) 1_555 1_555 1_555 yes
Ir(2a) C(12) C(11) 71(1) 1_555 1_555 1_555 yes
Ir(2a) C(12) C(13) 72(1) 1_555 1_555 1_555 yes
Ir(2a) C(12) C(17) 126(1) 1_555 1_555 1_555 yes
C(11) C(12) C(13) 111(2) 1_555 1_555 1_555 yes
C(11) C(12) C(17) 123(2) 1_555 1_555 1_555 yes
C(13) C(12) C(17) 125(2) 1_555 1_555 1_555 yes
Ir(2a) C(13) C(12) 70(1) 1_555 1_555 1_555 yes
Ir(2a) C(13) C(14) 70.0(10) 1_555 1_555 1_555 yes
Ir(2a) C(13) C(18) 126(1) 1_555 1_555 1_555 yes
C(12) C(13) C(14) 106(1) 1_555 1_555 1_555 yes
C(12) C(13) C(18) 124(2) 1_555 1_555 1_555 yes
C(14) C(13) C(18) 128(2) 1_555 1_555 1_555 yes
Ir(2a) C(14) C(13) 70(1) 1_555 1_555 1_555 yes
Ir(2a) C(14) C(15) 68.0(10) 1_555 1_555 1_555 yes
Ir(2a) C(14) C(19) 130(1) 1_555 1_555 1_555 yes
C(13) C(14) C(15) 104(1) 1_555 1_555 1_555 yes
C(13) C(14) C(19) 125(2) 1_555 1_555 1_555 yes
C(15) C(14) C(19) 130(2) 1_555 1_555 1_555 yes
Ir(2a) C(15) C(11) 74(1) 1_555 1_555 1_555 yes
Ir(2a) C(15) C(14) 72.4(10) 1_555 1_555 1_555 yes
Ir(2a) C(15) C(20) 125(1) 1_555 1_555 1_555 yes
C(11) C(15) C(14) 111(1) 1_555 1_555 1_555 yes
C(11) C(15) C(20) 127(1) 1_555 1_555 1_555 yes
C(14) C(15) C(20) 121(2) 1_555 1_555 1_555 yes
P(1) C(21) C(22) 121(1) 1_555 1_555 1_555 yes
P(1) C(21) C(26) 116(1) 1_555 1_555 1_555 yes
C(22) C(21) C(26) 120(2) 1_555 1_555 1_555 yes
C(21) C(22) C(23) 118(2) 1_555 1_555 1_555 yes
C(22) C(23) C(24) 123(2) 1_555 1_555 1_555 yes
C(23) C(24) C(25) 118(2) 1_555 1_555 1_555 yes
C(24) C(25) C(26) 121(2) 1_555 1_555 1_555 yes
C(21) C(26) C(25) 117(2) 1_555 1_555 1_555 yes
P(1) C(27) C(28) 125(1) 1_555 1_555 1_555 yes
P(1) C(27) C(32) 116(1) 1_555 1_555 1_555 yes
C(28) C(27) C(32) 117(1) 1_555 1_555 1_555 yes
C(27) C(28) C(29) 123(2) 1_555 1_555 1_555 yes
C(28) C(29) C(30) 120(2) 1_555 1_555 1_555 yes
C(29) C(30) C(31) 118(2) 1_555 1_555 1_555 yes
C(30) C(31) C(32) 120(1) 1_555 1_555 1_555 yes
C(27) C(32) C(31) 118(1) 1_555 1_555 1_555 yes
P(1) C(33) C(34) 120(1) 1_555 1_555 1_555 yes
P(1) C(33) C(38) 123(1) 1_555 1_555 1_555 yes
C(34) C(33) C(38) 116(1) 1_555 1_555 1_555 yes
C(33) C(34) C(35) 123(1) 1_555 1_555 1_555 yes
C(34) C(35) C(36) 116(1) 1_555 1_555 1_555 yes
C(35) C(36) C(37) 122(1) 1_555 1_555 1_555 yes
C(36) C(37) C(38) 118(1) 1_555 1_555 1_555 yes
C(33) C(38) C(37) 122(1) 1_555 1_555 1_555 yes
P(2) C(39) C(40) 121(1) 1_555 1_555 1_555 yes
P(2) C(39) C(44) 115(1) 1_555 1_555 1_555 yes
C(40) C(39) C(44) 122(1) 1_555 1_555 1_555 yes
C(39) C(40) C(41) 118(2) 1_555 1_555 1_555 yes
C(40) C(41) C(42) 119(2) 1_555 1_555 1_555 yes
C(41) C(42) C(43) 119(2) 1_555 1_555 1_555 yes
C(42) C(43) C(44) 121(2) 1_555 1_555 1_555 yes
C(39) C(44) C(43) 118(2) 1_555 1_555 1_555 yes
P(2) C(45) C(46) 119(1) 1_555 1_555 1_555 yes
P(2) C(45) C(50) 120(1) 1_555 1_555 1_555 yes
C(46) C(45) C(50) 119(1) 1_555 1_555 1_555 yes
C(45) C(46) C(47) 118(2) 1_555 1_555 1_555 yes
C(46) C(47) C(48) 118(2) 1_555 1_555 1_555 yes
C(47) C(48) C(49) 123(2) 1_555 1_555 1_555 yes
C(48) C(49) C(50) 118(2) 1_555 1_555 1_555 yes
C(45) C(50) C(49) 120(2) 1_555 1_555 1_555 yes
P(2) C(51) C(52) 118(1) 1_555 1_555 1_555 yes
P(2) C(51) C(56) 121(1) 1_555 1_555 1_555 yes
C(52) C(51) C(56) 119(1) 1_555 1_555 1_555 yes
C(51) C(52) C(53) 119(1) 1_555 1_555 1_555 yes
C(52) C(53) C(54) 120(2) 1_555 1_555 1_555 yes
C(53) C(54) C(55) 120(2) 1_555 1_555 1_555 yes
C(54) C(55) C(56) 119(1) 1_555 1_555 1_555 yes
C(51) C(56) C(55) 119(1) 1_555 1_555 1_555 yes
O(2) C(57) C(58) 93(4) 1_555 1_555 1_555 yes
C(57) C(58) C(59) 117(6) 1_555 1_555 1_555 yes
C(58) C(59) C(60) 117(11) 1_555 1_555 1_555 yes
O(2) C(60) C(59) 97(6) 1_555 1_555 1_555 yes

loop_
_geom_bond_atom_site_label_1
_geom_bond_atom_site_label_2
_geom_bond_distance
_geom_bond_site_symmetry_1
_geom_bond_site_symmetry_2
_geom_bond_publ_flag
Ir(1a) Pd(1a) 2.742(2) 1_555 1_555 yes
Ir(1a) Pd(2a) 2.745(2) 1_555 1_555 yes
Ir(1a) S(1a) 2.294(5) 1_555 1_555 yes
Ir(1a) S(2a) 2.320(6) 1_555 1_555 yes
Ir(1a) C(1) 2.21(2) 1_555 1_555 yes
Ir(1a) C(2) 2.27(2) 1_555 1_555 yes
Ir(1a) C(3) 2.21(2) 1_555 1_555 yes
Ir(1a) C(4) 2.18(2) 1_555 1_555 yes
Ir(1a) C(5) 2.17(2) 1_555 1_555 yes
Ir(2a) S(1a) 2.372(5) 1_555 1_555 yes
Ir(2a) S(2a) 2.385(6) 1_555 1_555 yes
Ir(2a) S(3a) 2.382(6) 1_555 1_555 yes
Ir(2a) C(11) 2.19(2) 1_555 1_555 yes
Ir(2a) C(12) 2.17(2) 1_555 1_555 yes
Ir(2a) C(13) 2.19(2) 1_555 1_555 yes
Ir(2a) C(14) 2.18(2) 1_555 1_555 yes
Ir(2a) C(15) 2.12(2) 1_555 1_555 yes
Pd(1a) Pd(2a) 2.726(2) 1_555 1_555 yes
Pd(1a) S(1a) 2.289(5) 1_555 1_555 yes
Pd(1a) S(4a) 2.369(5) 1_555 1_555 yes
Pd(1a) P(1) 2.237(4) 1_555 1_555 yes
Pd(2a) S(2a) 2.303(6) 1_555 1_555 yes
Pd(2a) S(4a) 2.370(5) 1_555 1_555 yes
Pd(2a) P(2) 2.269(5) 1_555 1_555 yes
P(1) C(21) 1.83(2) 1_555 1_555 yes
P(1) C(27) 1.88(2) 1_555 1_555 yes
P(1) C(33) 1.80(2) 1_555 1_555 yes
P(2) C(39) 1.87(2) 1_555 1_555 yes
P(2) C(45) 1.85(2) 1_555 1_555 yes
P(2) C(51) 1.83(2) 1_555 1_555 yes
O(2) C(57) 1.48(7) 1_555 1_555 yes
O(2) C(60) 1.53(8) 1_555 1_555 yes
C(1) C(2) 1.35(3) 1_555 1_555 yes
C(1) C(5) 1.46(3) 1_555 1_555 yes
C(1) C(6) 1.50(3) 1_555 1_555 yes
C(2) C(3) 1.44(3) 1_555 1_555 yes
C(2) C(7) 1.50(3) 1_555 1_555 yes
C(3) C(4) 1.41(3) 1_555 1_555 yes
C(3) C(8) 1.47(3) 1_555 1_555 yes
C(4) C(5) 1.42(3) 1_555 1_555 yes
C(4) C(9) 1.51(3) 1_555 1_555 yes
C(5) C(10) 1.51(3) 1_555 1_555 yes
C(11) C(12) 1.40(2) 1_555 1_555 yes
C(11) C(15) 1.37(3) 1_555 1_555 yes
C(11) C(16) 1.49(2) 1_555 1_555 yes
C(12) C(13) 1.40(3) 1_555 1_555 yes
C(12) C(17) 1.49(3) 1_555 1_555 yes
C(13) C(14) 1.46(3) 1_555 1_555 yes
C(13) C(18) 1.48(2) 1_555 1_555 yes
C(14) C(15) 1.46(2) 1_555 1_555 yes
C(14) C(19) 1.43(3) 1_555 1_555 yes
C(15) C(20) 1.53(2) 1_555 1_555 yes
C(21) C(22) 1.37(3) 1_555 1_555 yes
C(21) C(26) 1.42(3) 1_555 1_555 yes
C(22) C(23) 1.38(3) 1_555 1_555 yes
C(23) C(24) 1.37(3) 1_555 1_555 yes
C(24) C(25) 1.34(4) 1_555 1_555 yes
C(25) C(26) 1.42(3) 1_555 1_555 yes
C(27) C(28) 1.38(2) 1_555 1_555 yes
C(27) C(32) 1.34(2) 1_555 1_555 yes
C(28) C(29) 1.32(3) 1_555 1_555 yes
C(29) C(30) 1.37(3) 1_555 1_555 yes
C(30) C(31) 1.35(3) 1_555 1_555 yes
C(31) C(32) 1.45(3) 1_555 1_555 yes
C(33) C(34) 1.40(2) 1_555 1_555 yes
C(33) C(38) 1.38(2) 1_555 1_555 yes
C(34) C(35) 1.38(3) 1_555 1_555 yes
C(35) C(36) 1.40(2) 1_555 1_555 yes
C(36) C(37) 1.37(3) 1_555 1_555 yes
C(37) C(38) 1.38(2) 1_555 1_555 yes
C(39) C(40) 1.39(3) 1_555 1_555 yes
C(39) C(44) 1.39(3) 1_555 1_555 yes
C(40) C(41) 1.37(3) 1_555 1_555 yes
C(41) C(42) 1.42(4) 1_555 1_555 yes
C(42) C(43) 1.38(4) 1_555 1_555 yes
C(43) C(44) 1.36(3) 1_555 1_555 yes
C(45) C(46) 1.40(3) 1_555 1_555 yes
C(45) C(50) 1.37(2) 1_555 1_555 yes
C(46) C(47) 1.37(3) 1_555 1_555 yes
C(47) C(48) 1.37(3) 1_555 1_555 yes
C(48) C(49) 1.32(3) 1_555 1_555 yes
C(49) C(50) 1.38(2) 1_555 1_555 yes
C(51) C(52) 1.39(2) 1_555 1_555 yes
C(51) C(56) 1.41(2) 1_555 1_555 yes
C(52) C(53) 1.38(3) 1_555 1_555 yes
C(53) C(54) 1.36(3) 1_555 1_555 yes
C(54) C(55) 1.39(3) 1_555 1_555 yes
C(55) C(56) 1.36(3) 1_555 1_555 yes
C(57) C(58) 1.45(8) 1_555 1_555 yes
C(58) C(59) 1.2(1) 1_555 1_555 yes
C(59) C(60) 1.29(9) 1_555 1_555 yes

loop_
_geom_contact_atom_site_label_1
_geom_contact_atom_site_label_2
_geom_contact_distance
_geom_contact_site_symmetry_1
_geom_contact_site_symmetry_2
_geom_contact_publ_flag
Ir(1a) Ir(2a) 3.546(1) 1_555 1_555 ?
Ir(2a) Pd(1a) 3.818(2) 1_555 1_555 ?
Ir(2a) Pd(2a) 3.820(2) 1_555 1_555 ?
